data_7716373
loop_
_publ_author_name
'Pajuelo-Corral, Oier'
'Contreras, MCarmen'
'Rojas, Sara'
'Choquesillo-Lazarte, Duane'
'Seco, Jos&#xe9; M'
'Rodr&#xed;guez-Di&#xe9;guez, Antonio'
'Salinas-Castillo, Alfonso'
'Cepeda, Javier'
'Zabala-Lekuona, Andoni'
'Vitorica-Yrezabal, I&#xf1;igo J'

_publ_section_title
;
 Cerium(III) and 5-methylisophthalate-based MOFs with slow relaxation of
 magnetization and photoluminescence emission.
;
_journal_issue 28
_journal_name_full 'Dalton transactions (Cambridge, England : 2003)'
_journal_page_first 11750
_journal_page_last 11761
_journal_paper_doi 10.1039/d4dt00401a
_journal_volume 53
_journal_year 2024
_chemical_formula_moiety 'C18 H13 Ce O8'
_chemical_formula_sum 'C18 H13 Ce O8'
_chemical_formula_weight 497.40
_space_group_crystal_system orthorhombic
_space_group_IT_number 19
_space_group_name_Hall 'P 2ac 2ab'
_space_group_name_H-M_alt 'P 21 21 21'
_atom_sites_solution_hydrogens geom
_atom_sites_solution_primary dual
_audit_creation_date 2023-12-22
_audit_creation_method
;
Olex2 1.5
(compiled 2023.08.24 svn.re1ec1418 for OlexSys, GUI svn.r6817)
;
_audit_update_record
;
2023-12-31 deposited with the CCDC.	2024-06-14 downloaded from the CCDC.
;
_cell_angle_alpha 90
_cell_angle_beta 90
_cell_angle_gamma 90
_cell_formula_units_Z 4
_cell_length_a 7.9985(14)
_cell_length_b 12.628(2)
_cell_length_c 16.058(3)
_cell_measurement_reflns_used 9777
_cell_measurement_temperature 285.00
_cell_measurement_theta_max 27.51
_cell_measurement_theta_min 3.01
_cell_volume 1621.9(5)
_computing_cell_refinement 'SAINT V8.40B (Bruker, 2016)'
_computing_data_collection 'Bruker Apex3, 2019'
_computing_data_reduction 'SAINT V8.40B (Bruker, 2016)'
_computing_molecular_graphics 'Olex2 1.5 (Dolomanov et al., 2009)'
_computing_publication_material 'Olex2 1.5 (Dolomanov et al., 2009)'
_computing_structure_refinement 'SHELXL 2018/3 (Sheldrick, 2015)'
_computing_structure_solution 'XT (Sheldrick, 2015)'
_diffrn_ambient_temperature 285.00
_diffrn_measured_fraction_theta_full 0.991
_diffrn_measured_fraction_theta_max 0.993
_diffrn_measurement_device_type 'Bruker D8 Venture'
_diffrn_measurement_method '\f and \w scans'
_diffrn_radiation_type MoK\a
_diffrn_radiation_wavelength 0.71073
_diffrn_reflns_av_R_equivalents 0.0432
_diffrn_reflns_av_unetI/netI 0.0301
_diffrn_reflns_Laue_measured_fraction_full 0.991
_diffrn_reflns_Laue_measured_fraction_max 0.993
_diffrn_reflns_limit_h_max 9
_diffrn_reflns_limit_h_min -10
_diffrn_reflns_limit_k_max 16
_diffrn_reflns_limit_k_min -16
_diffrn_reflns_limit_l_max 20
_diffrn_reflns_limit_l_min -20
_diffrn_reflns_number 28766
_diffrn_reflns_point_group_measured_fraction_full 0.993
_diffrn_reflns_point_group_measured_fraction_max 0.994
_diffrn_reflns_theta_full 25.242
_diffrn_reflns_theta_max 27.510
_diffrn_reflns_theta_min 2.537
_exptl_absorpt_coefficient_mu 2.855
_exptl_absorpt_correction_T_max 0.0949
_exptl_absorpt_correction_T_min 0.0478
_exptl_absorpt_correction_type multi-scan
_exptl_absorpt_process_details
;
SADABS-2016/2 (Bruker,2016/2) was used for absorption correction.
wR2(int) was 0.1290 before and 0.0685 after correction.
The Ratio of minimum to maximum transmission is 0.5538.
The \l/2 correction factor is Not present.
;
_exptl_crystal_colour 'clear colourless'
_exptl_crystal_colour_lustre clear
_exptl_crystal_colour_primary colourless
_exptl_crystal_density_diffrn 2.037
_exptl_crystal_description block
_exptl_crystal_F_000 972
_exptl_crystal_size_max 0.08
_exptl_crystal_size_mid 0.08
_exptl_crystal_size_min 0.07
_refine_diff_density_max 0.456
_refine_diff_density_min -0.555
_refine_diff_density_rms 0.072
_refine_ls_abs_structure_details
;
 Flack x determined using 1556 quotients [(I+)-(I-)]/[(I+)+(I-)]
 (Parsons, Flack and Wagner, Acta Cryst. B69 (2013) 249-259).
;
_refine_ls_abs_structure_Flack 0.006(6)
_refine_ls_extinction_method none
_refine_ls_goodness_of_fit_ref 1.076
_refine_ls_hydrogen_treatment constr
_refine_ls_matrix_type full
_refine_ls_number_parameters 247
_refine_ls_number_reflns 3723
_refine_ls_number_restraints 0
_refine_ls_restrained_S_all 1.076
_refine_ls_R_factor_all 0.0163
_refine_ls_R_factor_gt 0.0159
_refine_ls_shift/su_max 0.000
_refine_ls_shift/su_mean 0.000
_refine_ls_structure_factor_coef Fsqd
_refine_ls_weighting_details 'w=1/[\s^2^(Fo^2^)+0.7600P] where P=(Fo^2^+2Fc^2^)/3'
_refine_ls_weighting_scheme calc
_refine_ls_wR_factor_gt 0.0392
_refine_ls_wR_factor_ref 0.0396
_reflns_Friedel_coverage 0.745
_reflns_Friedel_fraction_full 0.995
_reflns_Friedel_fraction_max 0.995
_reflns_number_gt 3663
_reflns_number_total 3723
_reflns_threshold_expression 'I > 2\s(I)'
_cod_data_source_file d4dt00401a2.cif
_cod_data_source_block ce1
_cod_depositor_comments 'Adding full bibliography for 7716372--7716373.cif.'
_cod_database_code 7716373
_shelx_shelxl_version_number 2018/3
_shelx_space_group_comment
;
The symmetry employed for this shelxl refinement is uniquely defined
by the following loop, which should always be used as a source of
symmetry information in preference to the above space-group names.
They are only intended as comments.
;
_olex2_refinement_description
;
1. Fixed Uiso
 At 1.2 times of:
  All C(H) groups
 At 1.5 times of:
  All C(H,H,H) groups, All O(H) groups
2.a Aromatic/amide H refined with riding coordinates:
 C3(H3), C5(H5), C7(H7), C11(H11), C13(H13), C15(H15)
2.b Idealised Me refined as rotating group:
 C8(H8A,H8B,H8C), C16(H16A,H16B,H16C)
2.c Idealised tetrahedral OH refined as rotating group:
 O6(H6)
;
_olex2_submission_special_instructions 'No special instructions were received'

loop_
_space_group_symop_operation_xyz
'x, y, z'
'-x+1/2, -y, z+1/2'
'-x, y+1/2, -z+1/2'
'x+1/2, -y+1/2, -z'

loop_
_atom_site_label
_atom_site_type_symbol
_atom_site_fract_x
_atom_site_fract_y
_atom_site_fract_z
_atom_site_U_iso_or_equiv
_atom_site_adp_type
_atom_site_occupancy
_atom_site_site_symmetry_order
_atom_site_calc_flag
_atom_site_refinement_flags_posn
_atom_site_refinement_flags_adp
_atom_site_refinement_flags_occupancy
_atom_site_disorder_assembly
_atom_site_disorder_group
Ce1 Ce 1.02181(2) 0.25168(2) 0.45710(2) 0.01595(5) Uani 1 1 d . . . . .
O1 O 0.7893(3) 0.14336(16) 0.54423(13) 0.0242(4) Uani 1 1 d . . . . .
C1 C 0.8454(4) 0.0549(2) 0.51831(17) 0.0212(5) Uani 1 1 d . . . . .
O2 O 0.9479(3) 0.05166(17) 0.45897(13) 0.0294(5) Uani 1 1 d . . . . .
C2 C 0.7955(4) -0.0451(2) 0.56077(18) 0.0234(6) Uani 1 1 d . . . . .
O3 O 0.9730(3) 0.36843(17) 0.57368(14) 0.0279(5) Uani 1 1 d . . . . .
C3 C 0.8238(5) -0.1428(3) 0.5229(2) 0.0291(7) Uani 1 1 d . . . . .
H3 H 0.875963 -0.145006 0.471126 0.035 Uiso 1 1 calc R U . . .
O4 O 0.7199(3) 0.35103(17) 0.62943(14) 0.0260(4) Uani 1 1 d . . . . .
C4 C 0.7755(5) -0.2374(3) 0.56075(19) 0.0322(6) Uani 1 1 d . . . . .
O5 O 0.9011(3) 0.20936(19) 0.30956(15) 0.0374(6) Uani 1 1 d . . . . .
C5 C 0.7080(5) -0.2325(3) 0.6409(2) 0.0336(7) Uani 1 1 d . . . . .
H5 H 0.677862 -0.294561 0.668206 0.040 Uiso 1 1 calc R U . . .
O6 O 0.9063(4) 0.03411(19) 0.29464(14) 0.0371(6) Uani 1 1 d . . . . .
H6 H 0.947737 0.036881 0.341307 0.056 Uiso 1 1 calc R U . . .
C6 C 0.6855(4) -0.1349(3) 0.68010(19) 0.0273(6) Uani 1 1 d . . . . .
O7 O 0.9143(3) 0.41588(16) 0.38254(14) 0.0281(4) Uani 1 1 d . . . . .
C7 C 0.7251(4) -0.0410(2) 0.63979(19) 0.0250(6) Uani 1 1 d . . . . .
H7 H 0.704857 0.023778 0.665348 0.030 Uiso 1 1 calc R U . . .
O8 O 0.7102(3) 0.31997(16) 0.43494(12) 0.0230(4) Uani 1 1 d . . . . .
C8 C 0.7955(8) -0.3420(3) 0.5152(3) 0.0464(12) Uani 1 1 d . . . . .
H8A H 0.730708 -0.340639 0.464849 0.070 Uiso 1 1 calc R U . . .
H8B H 0.757215 -0.398711 0.550120 0.070 Uiso 1 1 calc R U . . .
H8C H 0.911189 -0.352785 0.501700 0.070 Uiso 1 1 calc R U . . .
C9 C 0.8613(4) 0.3935(2) 0.62510(18) 0.0207(5) Uani 1 1 d . . . . .
C10 C 0.9035(4) 0.4806(2) 0.68623(17) 0.0226(6) Uani 1 1 d . . . . .
C11 C 1.0403(4) 0.5451(2) 0.66978(18) 0.0261(6) Uani 1 1 d . . . . .
H11 H 1.107181 0.530508 0.623797 0.031 Uiso 1 1 calc R U . . .
C12 C 1.0797(4) 0.6308(2) 0.72042(19) 0.0284(6) Uani 1 1 d . . . . .
C13 C 0.9812(4) 0.6489(2) 0.79041(18) 0.0253(6) Uani 1 1 d . . . . .
H13 H 1.006868 0.705172 0.825512 0.030 Uiso 1 1 calc R U . . .
C14 C 0.8456(4) 0.5847(2) 0.80892(17) 0.0213(6) Uani 1 1 d . . . . .
C15 C 0.8042(4) 0.5007(2) 0.75599(16) 0.0216(6) Uani 1 1 d . . . . .
H15 H 0.711472 0.458609 0.767160 0.026 Uiso 1 1 calc R U . . .
C16 C 1.2246(5) 0.7028(3) 0.7004(3) 0.0478(10) Uani 1 1 d . . . . .
H16A H 1.186578 0.760111 0.666085 0.072 Uiso 1 1 calc R U . . .
H16B H 1.309094 0.663443 0.671330 0.072 Uiso 1 1 calc R U . . .
H16C H 1.270477 0.730525 0.751193 0.072 Uiso 1 1 calc R U . . .
C17 C 0.7657(4) 0.3854(2) 0.38001(18) 0.0199(5) Uani 1 1 d . . . . .
C18 C 0.8783(4) 0.1313(3) 0.26719(19) 0.0285(6) Uani 1 1 d . . . . .

loop_
_atom_site_aniso_label
_atom_site_aniso_U_11
_atom_site_aniso_U_22
_atom_site_aniso_U_33
_atom_site_aniso_U_23
_atom_site_aniso_U_13
_atom_site_aniso_U_12
Ce1 0.01746(8) 0.01714(8) 0.01325(8) -0.00083(7) -0.00023(4) 0.00070(7)
O1 0.0261(10) 0.0222(10) 0.0244(10) 0.0023(8) 0.0003(9) 0.0022(8)
C1 0.0247(14) 0.0209(12) 0.0180(12) 0.0027(10) -0.0022(10) -0.0011(11)
O2 0.0389(13) 0.0262(10) 0.0231(10) 0.0010(8) 0.0090(9) -0.0043(10)
C2 0.0254(14) 0.0232(13) 0.0217(13) 0.0046(11) 0.0009(11) -0.0009(11)
O3 0.0308(12) 0.0296(10) 0.0234(10) -0.0104(8) 0.0027(8) 0.0008(9)
C3 0.0372(18) 0.0282(16) 0.0220(15) 0.0032(13) 0.0010(14) -0.0002(14)
O4 0.0262(10) 0.0283(10) 0.0236(10) -0.0077(9) -0.0026(9) -0.0014(8)
C4 0.0440(17) 0.0238(15) 0.0288(13) 0.0030(13) -0.0034(12) 0.0007(15)
O5 0.0428(14) 0.0375(11) 0.0319(12) -0.0159(9) -0.0124(11) 0.0091(11)
C5 0.0390(16) 0.0289(18) 0.0328(15) 0.0118(13) 0.0005(12) -0.0037(13)
O6 0.0488(16) 0.0347(12) 0.0280(12) -0.0051(9) -0.0079(11) -0.0015(11)
C6 0.0284(15) 0.0296(15) 0.0240(14) 0.0092(12) 0.0016(12) -0.0017(12)
O7 0.0241(10) 0.0296(10) 0.0305(11) 0.0079(9) -0.0044(9) -0.0045(9)
C7 0.0265(14) 0.0252(14) 0.0234(14) 0.0059(11) 0.0013(11) 0.0018(11)
O8 0.0249(10) 0.0268(10) 0.0172(9) 0.0073(8) 0.0008(8) -0.0019(8)
C8 0.074(3) 0.0266(19) 0.0391(19) 0.0024(16) 0.000(2) 0.0013(19)
C9 0.0252(13) 0.0198(12) 0.0170(12) -0.0031(10) -0.0030(11) 0.0012(10)
C10 0.0248(14) 0.0242(13) 0.0188(13) -0.0056(10) -0.0010(11) 0.0007(11)
C11 0.0262(15) 0.0303(14) 0.0217(13) -0.0065(11) 0.0046(11) -0.0021(12)
C12 0.0293(15) 0.0315(14) 0.0244(14) -0.0056(12) 0.0035(12) -0.0061(13)
C13 0.0280(14) 0.0266(13) 0.0212(13) -0.0069(11) 0.0006(11) -0.0031(11)
C14 0.0227(14) 0.0237(13) 0.0175(12) -0.0037(10) -0.0014(10) 0.0030(10)
C15 0.0233(13) 0.0217(14) 0.0198(13) -0.0038(12) 0.0001(10) -0.0018(10)
C16 0.054(2) 0.050(2) 0.0388(19) -0.0192(17) 0.0215(18) -0.0269(19)
C17 0.0228(13) 0.0193(12) 0.0176(12) 0.0027(10) 0.0002(11) 0.0007(10)
C18 0.0252(14) 0.0344(16) 0.0260(15) -0.0093(12) -0.0012(12) 0.0032(13)

loop_
_atom_type_symbol
_atom_type_description
_atom_type_scat_dispersion_real
_atom_type_scat_dispersion_imag
_atom_type_scat_source
C C 0.0033 0.0016 'International Tables Vol C Tables 4.2.6.8 and 6.1.1.4'
H H 0.0000 0.0000 'International Tables Vol C Tables 4.2.6.8 and 6.1.1.4'
Ce Ce -0.2486 2.6331 'International Tables Vol C Tables 4.2.6.8 and 6.1.1.4'
O O 0.0106 0.0060 'International Tables Vol C Tables 4.2.6.8 and 6.1.1.4'

loop_
_geom_angle_atom_site_label_1
_geom_angle_atom_site_label_2
_geom_angle_atom_site_label_3
_geom_angle
_geom_angle_site_symmetry_1
_geom_angle_site_symmetry_3
_geom_angle_publ_flag
O1 Ce1 O1 148.97(3) 4_556 . ?
O1 Ce1 O2 134.96(8) 4_556 . ?
O1 Ce1 O5 114.46(8) 4_556 . ?
O1 Ce1 O7 81.61(7) 4_556 . ?
O1 Ce1 O8 128.63(7) 4_556 . ?
O2 Ce1 O1 48.97(7) . . ?
O2 Ce1 O5 74.17(7) . . ?
O2 Ce1 O8 95.94(8) . . ?
O3 Ce1 O1 79.77(7) . 4_556 ?
O3 Ce1 O1 78.24(7) . . ?
O3 Ce1 O2 123.27(7) . . ?
O3 Ce1 O4 149.19(8) . 4_556 ?
O3 Ce1 O5 140.17(8) . . ?
O3 Ce1 O7 79.20(8) . . ?
O3 Ce1 O8 77.17(7) . 4_556 ?
O3 Ce1 O8 75.79(7) . . ?
O4 Ce1 O1 74.16(7) 4_556 4_556 ?
O4 Ce1 O1 117.81(7) 4_556 . ?
O4 Ce1 O2 69.03(7) 4_556 . ?
O4 Ce1 O5 67.69(8) 4_556 . ?
O4 Ce1 O7 112.30(7) 4_556 . ?
O4 Ce1 O8 133.98(7) 4_556 . ?
O5 Ce1 O1 96.41(8) . . ?
O5 Ce1 O8 66.37(7) . . ?
O7 Ce1 O1 115.09(7) . . ?
O7 Ce1 O2 136.22(7) . . ?
O7 Ce1 O5 67.37(7) . . ?
O7 Ce1 O8 49.94(6) . . ?
O8 Ce1 O1 82.58(7) 4_556 . ?
O8 Ce1 O1 65.68(6) . . ?
O8 Ce1 O1 71.34(7) 4_556 4_556 ?
O8 Ce1 O2 76.95(8) 4_556 . ?
O8 Ce1 O4 79.13(7) 4_556 4_556 ?
O8 Ce1 O5 141.91(7) 4_556 . ?
O8 Ce1 O7 146.66(7) 4_556 . ?
O8 Ce1 O8 141.66(5) 4_556 . ?
Ce1 O1 Ce1 108.32(7) 4_456 . ?
C1 O1 Ce1 139.3(2) . 4_456 ?
C1 O1 Ce1 91.85(17) . . ?
O1 C1 C2 120.0(3) . . ?
O2 C1 O1 120.4(3) . . ?
O2 C1 C2 119.6(3) . . ?
C1 O2 Ce1 97.23(18) . . ?
C3 C2 C1 120.5(3) . . ?
C7 C2 C1 119.7(3) . . ?
C7 C2 C3 119.8(3) . . ?
C9 O3 Ce1 141.1(2) . . ?
C2 C3 H3 119.3 . . ?
C2 C3 C4 121.5(3) . . ?
C4 C3 H3 119.3 . . ?
C9 O4 Ce1 140.4(2) . 4_456 ?
C3 C4 C5 118.1(3) . . ?
C3 C4 C8 120.3(3) . . ?
C5 C4 C8 121.6(3) . . ?
C18 O5 Ce1 137.0(2) . . ?
C4 C5 H5 119.8 . . ?
C6 C5 C4 120.3(3) . . ?
C6 C5 H5 119.8 . . ?
C18 O6 H6 109.5 . . ?
C5 C6 C18 119.7(3) . 2_655 ?
C7 C6 C5 121.0(3) . . ?
C7 C6 C18 119.3(3) . 2_655 ?
C17 O7 Ce1 94.91(17) . . ?
C2 C7 H7 120.4 . . ?
C6 C7 C2 119.1(3) . . ?
C6 C7 H7 120.4 . . ?
Ce1 O8 Ce1 111.04(7) 4_456 . ?
C17 O8 Ce1 88.67(17) . . ?
C17 O8 Ce1 157.92(19) . 4_456 ?
C4 C8 H8A 109.5 . . ?
C4 C8 H8B 109.5 . . ?
C4 C8 H8C 109.5 . . ?
H8A C8 H8B 109.5 . . ?
H8A C8 H8C 109.5 . . ?
H8B C8 H8C 109.5 . . ?
O3 C9 C10 116.8(3) . . ?
O4 C9 O3 124.7(3) . . ?
O4 C9 C10 118.5(3) . . ?
C11 C10 C9 118.6(3) . . ?
C11 C10 C15 119.6(3) . . ?
C15 C10 C9 121.7(3) . . ?
C10 C11 H11 119.2 . . ?
C10 C11 C12 121.6(3) . . ?
C12 C11 H11 119.2 . . ?
C11 C12 C13 118.1(3) . . ?
C11 C12 C16 121.3(3) . . ?
C13 C12 C16 120.6(3) . . ?
C12 C13 H13 119.3 . . ?
C14 C13 C12 121.4(3) . . ?
C14 C13 H13 119.3 . . ?
C13 C14 C15 119.9(3) . . ?
C13 C14 C17 118.8(3) . 2_665 ?
C15 C14 C17 121.0(3) . 2_665 ?
C10 C15 C14 119.4(3) . . ?
C10 C15 H15 120.3 . . ?
C14 C15 H15 120.3 . . ?
C12 C16 H16A 109.5 . . ?
C12 C16 H16B 109.5 . . ?
C12 C16 H16C 109.5 . . ?
H16A C16 H16B 109.5 . . ?
H16A C16 H16C 109.5 . . ?
H16B C16 H16C 109.5 . . ?
O7 C17 O8 120.2(3) . . ?
O7 C17 C14 120.8(3) . 2_664 ?
O8 C17 C14 118.7(3) . 2_664 ?
O5 C18 O6 122.8(3) . . ?
O5 C18 C6 123.7(3) . 2_654 ?
O6 C18 C6 113.5(3) . 2_654 ?

loop_
_geom_bond_atom_site_label_1
_geom_bond_atom_site_label_2
_geom_bond_distance
_geom_bond_site_symmetry_2
_geom_bond_publ_flag
Ce1 O1 2.517(2) 4_556 ?
Ce1 O1 2.700(2) . ?
Ce1 O2 2.594(2) . ?
Ce1 O3 2.415(2) . ?
Ce1 O4 2.474(2) 4_556 ?
Ce1 O5 2.613(2) . ?
Ce1 O7 2.544(2) . ?
Ce1 O8 2.661(2) . ?
Ce1 O8 2.469(2) 4_556 ?
O1 C1 1.274(4) . ?
C1 O2 1.257(4) . ?
C1 C2 1.490(4) . ?
C2 C3 1.394(5) . ?
C2 C7 1.389(4) . ?
O3 C9 1.257(4) . ?
C3 H3 0.9300 . ?
C3 C4 1.395(5) . ?
O4 C9 1.254(4) . ?
C4 C5 1.397(4) . ?
C4 C8 1.518(5) . ?
O5 C18 1.211(4) . ?
C5 H5 0.9300 . ?
C5 C6 1.395(5) . ?
O6 H6 0.8200 . ?
O6 C18 1.324(4) . ?
C6 C7 1.388(4) . ?
C6 C18 1.489(4) 2_655 ?
O7 C17 1.250(4) . ?
C7 H7 0.9300 . ?
O8 C17 1.287(3) . ?
C8 H8A 0.9600 . ?
C8 H8B 0.9600 . ?
C8 H8C 0.9600 . ?
C9 C10 1.513(4) . ?
C10 C11 1.389(4) . ?
C10 C15 1.397(4) . ?
C11 H11 0.9300 . ?
C11 C12 1.391(4) . ?
C12 C13 1.392(4) . ?
C12 C16 1.507(5) . ?
C13 H13 0.9300 . ?
C13 C14 1.386(4) . ?
C14 C15 1.399(4) . ?
C14 C17 1.496(4) 2_665 ?
C15 H15 0.9300 . ?
C16 H16A 0.9600 . ?
C16 H16B 0.9600 . ?
C16 H16C 0.9600 . ?

loop_
_geom_hbond_atom_site_label_D
_geom_hbond_atom_site_label_H
_geom_hbond_atom_site_label_A
_geom_hbond_distance_DH
_geom_hbond_distance_HA
_geom_hbond_distance_DA
_geom_hbond_angle_DHA
_geom_hbond_site_symmetry_A
_geom_hbond_publ_flag
O6 H6 O2 0.82 1.90 2.669(3) 156.0 . yes
O6 H6 O4 0.82 2.64 3.143(3) 121.3 4_556 yes

loop_
_geom_torsion_atom_site_label_1
_geom_torsion_atom_site_label_2
_geom_torsion_atom_site_label_3
_geom_torsion_atom_site_label_4
_geom_torsion
_geom_torsion_site_symmetry_1
_geom_torsion_site_symmetry_2
_geom_torsion_site_symmetry_3
_geom_torsion_site_symmetry_4
_geom_torsion_publ_flag
Ce1 O1 C1 O2 108.8(3) 4_456 . . . ?
Ce1 O1 C1 O2 -12.6(3) . . . . ?
Ce1 O1 C1 C2 164.7(2) . . . . ?
Ce1 O1 C1 C2 -73.9(4) 4_456 . . . ?
Ce1 O3 C9 O4 2.9(5) . . . . ?
Ce1 O3 C9 C10 -177.7(2) . . . . ?
Ce1 O4 C9 O3 -22.1(5) 4_456 . . . ?
Ce1 O4 C9 C10 158.5(2) 4_456 . . . ?
Ce1 O5 C18 O6 5.0(6) . . . . ?
Ce1 O5 C18 C6 -175.7(2) . . . 2_654 ?
Ce1 O7 C17 O8 26.3(3) . . . . ?
Ce1 O7 C17 C14 -147.6(2) . . . 2_664 ?
Ce1 O8 C17 O7 -25.0(3) . . . . ?
Ce1 O8 C17 O7 129.0(4) 4_456 . . . ?
Ce1 O8 C17 C14 149.0(2) . . . 2_664 ?
Ce1 O8 C17 C14 -57.1(6) 4_456 . . 2_664 ?
O1 C1 O2 Ce1 13.2(3) . . . . ?
O1 C1 C2 C3 165.4(3) . . . . ?
O1 C1 C2 C7 -16.6(4) . . . . ?
C1 C2 C3 C4 -178.9(3) . . . . ?
C1 C2 C7 C6 -177.4(3) . . . . ?
O2 C1 C2 C3 -17.3(5) . . . . ?
O2 C1 C2 C7 160.7(3) . . . . ?
C2 C1 O2 Ce1 -164.1(2) . . . . ?
C2 C3 C4 C5 -4.4(6) . . . . ?
C2 C3 C4 C8 175.2(4) . . . . ?
O3 C9 C10 C11 16.1(4) . . . . ?
O3 C9 C10 C15 -167.0(3) . . . . ?
C3 C2 C7 C6 0.6(5) . . . . ?
C3 C4 C5 C6 1.9(5) . . . . ?
O4 C9 C10 C11 -164.5(3) . . . . ?
O4 C9 C10 C15 12.4(4) . . . . ?
C4 C5 C6 C7 1.8(5) . . . . ?
C4 C5 C6 C18 -176.8(3) . . . 2_655 ?
C5 C6 C7 C2 -3.1(5) . . . . ?
C7 C2 C3 C4 3.2(5) . . . . ?
C8 C4 C5 C6 -177.7(4) . . . . ?
C9 C10 C11 C12 175.8(3) . . . . ?
C9 C10 C15 C14 -177.7(3) . . . . ?
C10 C11 C12 C13 2.1(5) . . . . ?
C10 C11 C12 C16 -177.8(3) . . . . ?
C11 C10 C15 C14 -0.9(4) . . . . ?
C11 C12 C13 C14 -1.1(5) . . . . ?
C12 C13 C14 C15 -0.9(5) . . . . ?
C12 C13 C14 C17 -173.9(3) . . . 2_665 ?
C13 C14 C15 C10 1.9(4) . . . . ?
C15 C10 C11 C12 -1.2(5) . . . . ?
C16 C12 C13 C14 178.8(3) . . . . ?
C17 C14 C15 C10 174.7(3) 2_665 . . . ?
C18 C6 C7 C2 175.5(3) 2_655 . . . ?
